data_7104097
loop_
_publ_author_name
'Ragogna, Paul J.'
'Burford, Neil'
'D'eon, Mark'
'McDonald, R.'

_publ_section_title
;
 Inhibited chelation in the new \g-phosphino-\b-diketiminate to give
 phosphine \\rightarrow  arsine coordination
;
_journal_coden_ASTM CHCOFS
_journal_issue 9
_journal_name_full
;
 Chemical Communications (Cambridge, United Kingdom)
;
_journal_page_first 1052
_journal_page_last 1053
_journal_paper_doi 10.1039/b301333b
_journal_year 2003
_chemical_formula_moiety 'C41 H51 N2 P'
_chemical_formula_sum 'C41 H51 N2 P'
_chemical_formula_weight 602.81
_space_group_IT_number 14
_symmetry_cell_setting monoclinic
_symmetry_space_group_name_Hall '-P 2yn'
_symmetry_space_group_name_H-M 'P 1 21/n 1'
_atom_sites_solution_hydrogens geom
_atom_sites_solution_primary direct
_atom_sites_solution_secondary difmap
_audit_creation_method SHELXL-97
_cell_angle_alpha 90.00
_cell_angle_beta 118.8460(10)
_cell_angle_gamma 90.00
_cell_formula_units_Z 4
_cell_length_a 10.6899(6)
_cell_length_b 36.444(2)
_cell_length_c 10.8213(6)
_cell_measurement_temperature 193(2)
_cell_measurement_theta_max 25.10
_cell_measurement_theta_min 2.27
_cell_volume 3692.7(4)
_computing_structure_refinement 'SHELXL-97 (Sheldrick, 1997)'
_diffrn_ambient_temperature 193(2)
_diffrn_measured_fraction_theta_full 0.999
_diffrn_measured_fraction_theta_max 0.999
_diffrn_radiation_monochromator graphite
_diffrn_radiation_source 'fine-focus sealed tube'
_diffrn_radiation_type MoK\a
_diffrn_radiation_wavelength 0.71073
_diffrn_reflns_av_R_equivalents 0.0412
_diffrn_reflns_av_sigmaI/netI 0.0477
_diffrn_reflns_limit_h_max 13
_diffrn_reflns_limit_h_min -13
_diffrn_reflns_limit_k_max 39
_diffrn_reflns_limit_k_min -45
_diffrn_reflns_limit_l_max 13
_diffrn_reflns_limit_l_min -9
_diffrn_reflns_number 20602
_diffrn_reflns_theta_full 26.39
_diffrn_reflns_theta_max 26.39
_diffrn_reflns_theta_min 2.20
_exptl_absorpt_coefficient_mu 0.103
_exptl_absorpt_correction_T_max 0.9727
_exptl_absorpt_correction_T_min 0.9579
_exptl_absorpt_correction_type empirical
_exptl_absorpt_process_details 'SADABS (Sheldrick, 1996)'
_exptl_crystal_colour colourless
_exptl_crystal_density_diffrn 1.084
_exptl_crystal_density_method 'not measured'
_exptl_crystal_description prism
_exptl_crystal_F_000 1304
_exptl_crystal_size_max 0.42
_exptl_crystal_size_mid 0.33
_exptl_crystal_size_min 0.27
_refine_diff_density_max 0.351
_refine_diff_density_min -0.285
_refine_diff_density_rms 0.042
_refine_ls_extinction_coef 0.0000(4)
_refine_ls_extinction_method none
_refine_ls_goodness_of_fit_ref 1.028
_refine_ls_hydrogen_treatment mixed
_refine_ls_matrix_type full
_refine_ls_number_parameters 401
_refine_ls_number_reflns 7570
_refine_ls_number_restraints 0
_refine_ls_restrained_S_all 1.028
_refine_ls_R_factor_all 0.0755
_refine_ls_R_factor_gt 0.0515
_refine_ls_shift/su_max 0.021
_refine_ls_shift/su_mean 0.001
_refine_ls_structure_factor_coef Fsqd
_refine_ls_weighting_details 'calc w=1/[\s^2^(Fo^2^)+(0.0675P)^2^+0.8899P] where P=(Fo^2^+2Fc^2^)/3'
_refine_ls_weighting_scheme calc
_refine_ls_wR_factor_gt 0.1264
_refine_ls_wR_factor_ref 0.1389
_reflns_number_gt 5571
_reflns_number_total 7570
_reflns_threshold_expression >2sigma(I)
_cod_data_source_file b301333b.txt
_cod_data_source_block dal0205
_cod_original_sg_symbol_H-M P2(1)/n
_cod_database_code 7104097

loop_
_symmetry_equiv_pos_as_xyz
'x, y, z'
'-x+1/2, y+1/2, -z+1/2'
'-x, -y, -z'
'x-1/2, -y-1/2, z-1/2'

loop_
_atom_site_label
_atom_site_type_symbol
_atom_site_fract_x
_atom_site_fract_y
_atom_site_fract_z
_atom_site_U_iso_or_equiv
_atom_site_adp_type
_atom_site_occupancy
_atom_site_symmetry_multiplicity
_atom_site_calc_flag
_atom_site_refinement_flags
_atom_site_disorder_assembly
_atom_site_disorder_group
P1 P 0.67482(5) 0.081335(13) 0.66318(5) 0.02905(13) Uani 1 1 d . . .
N2 N 1.05972(14) 0.12664(4) 0.93315(15) 0.0272(3) Uani 1 1 d . . .
N1 N 0.88284(16) 0.17664(4) 0.79049(16) 0.0285(3) Uani 1 1 d . . .
C01 C 0.78355(17) 0.15055(5) 0.73013(18) 0.0275(4) Uani 1 1 d . . .
C02 C 0.81813(17) 0.11342(5) 0.76304(18) 0.0278(4) Uani 1 1 d . . .
C03 C 0.96170(17) 0.10177(5) 0.86733(18) 0.0263(4) Uani 1 1 d . . .
C04 C 0.63417(19) 0.16312(5) 0.6255(2) 0.0381(5) Uani 1 1 d . . .
H04A H 0.6327 0.1899 0.6175 0.057 Uiso 1 1 calc R . .
H04B H 0.5673 0.1554 0.6583 0.057 Uiso 1 1 calc R . .
H04C H 0.6059 0.1521 0.5331 0.057 Uiso 1 1 calc R . .
C05 C 0.99686(18) 0.06178(5) 0.8990(2) 0.0331(4) Uani 1 1 d . . .
H05A H 1.0972 0.0592 0.9709 0.050 Uiso 1 1 calc R . .
H05B H 0.9805 0.0490 0.8128 0.050 Uiso 1 1 calc R . .
H05C H 0.9357 0.0511 0.9340 0.050 Uiso 1 1 calc R . .
C06 C 1.20250(17) 0.11825(5) 1.03767(18) 0.0280(4) Uani 1 1 d . . .
C07 C 1.2348(2) 0.10941(5) 1.17594(19) 0.0335(4) Uani 1 1 d . . .
C08 C 1.3783(2) 0.10480(6) 1.2761(2) 0.0435(5) Uani 1 1 d . . .
H08 H 1.4024 0.0988 1.3704 0.052 Uiso 1 1 calc R . .
C09 C 1.4852(2) 0.10875(6) 1.2412(2) 0.0497(6) Uani 1 1 d . . .
H09 H 1.5820 0.1053 1.3109 0.060 Uiso 1 1 calc R . .
C10 C 1.4521(2) 0.11779(6) 1.1048(2) 0.0454(5) Uani 1 1 d . . .
H10 H 1.5267 0.1207 1.0817 0.054 Uiso 1 1 calc R . .
C11 C 1.31112(18) 0.12271(5) 1.0009(2) 0.0348(4) Uani 1 1 d . . .
C12 C 1.2745(2) 0.13133(7) 0.8497(2) 0.0480(6) Uani 1 1 d . . .
H12 H 1.1789 0.1436 0.8037 0.058 Uiso 1 1 calc R . .
C13 C 1.3800(3) 0.15740(8) 0.8375(3) 0.0674(7) Uani 1 1 d . . .
H13A H 1.3498 0.1618 0.7377 0.101 Uiso 1 1 calc R . .
H13B H 1.4755 0.1464 0.8833 0.101 Uiso 1 1 calc R . .
H13C H 1.3824 0.1807 0.8837 0.101 Uiso 1 1 calc R . .
C14 C 1.2612(3) 0.09609(8) 0.7677(3) 0.0682(8) Uani 1 1 d . . .
H14A H 1.2372 0.1022 0.6706 0.102 Uiso 1 1 calc R . .
H14B H 1.1858 0.0806 0.7669 0.102 Uiso 1 1 calc R . .
H14C H 1.3521 0.0828 0.8130 0.102 Uiso 1 1 calc R . .
C15 C 1.1201(2) 0.10528(6) 1.2190(2) 0.0440(5) Uani 1 1 d . . .
H15 H 1.0256 0.1077 1.1317 0.053 Uiso 1 1 calc R . .
C16 C 1.1241(3) 0.06764(8) 1.2820(3) 0.0707(8) Uani 1 1 d . . .
H16A H 1.0483 0.0660 1.3080 0.106 Uiso 1 1 calc R . .
H16B H 1.2170 0.0640 1.3661 0.106 Uiso 1 1 calc R . .
H16C H 1.1095 0.0486 1.2123 0.106 Uiso 1 1 calc R . .
C17 C 1.1289(3) 0.13585(8) 1.3206(3) 0.0728(8) Uani 1 1 d . . .
H17A H 1.0527 0.1325 1.3453 0.109 Uiso 1 1 calc R . .
H17B H 1.1180 0.1598 1.2750 0.109 Uiso 1 1 calc R . .
H17C H 1.2219 0.1348 1.4064 0.109 Uiso 1 1 calc R . .
C18 C 0.86273(17) 0.21541(5) 0.76976(19) 0.0301(4) Uani 1 1 d . . .
C19 C 0.8472(2) 0.23138(6) 0.6454(2) 0.0383(5) Uani 1 1 d . . .
C20 C 0.8319(2) 0.26941(6) 0.6329(2) 0.0512(6) Uani 1 1 d . . .
H20 H 0.8188 0.2809 0.5487 0.061 Uiso 1 1 calc R . .
C21 C 0.8352(2) 0.29052(6) 0.7392(3) 0.0530(6) Uani 1 1 d . . .
H21 H 0.8250 0.3164 0.7283 0.064 Uiso 1 1 calc R . .
C22 C 0.8534(2) 0.27425(6) 0.8623(2) 0.0438(5) Uani 1 1 d . . .
H22 H 0.8559 0.2892 0.9355 0.053 Uiso 1 1 calc R . .
C23 C 0.86814(18) 0.23637(5) 0.8807(2) 0.0322(4) Uani 1 1 d . . .
C24 C 0.8863(2) 0.21783(6) 1.0141(2) 0.0382(5) Uani 1 1 d . . .
H24 H 0.9529 0.1967 1.0334 0.046 Uiso 1 1 calc R . .
C25 C 0.7445(3) 0.20190(8) 0.9917(3) 0.0643(7) Uani 1 1 d . . .
H25A H 0.7587 0.1900 1.0787 0.096 Uiso 1 1 calc R . .
H25B H 0.7096 0.1838 0.9151 0.096 Uiso 1 1 calc R . .
H25C H 0.6743 0.2217 0.9668 0.096 Uiso 1 1 calc R . .
C26 C 0.9521(3) 0.24229(7) 1.1441(2) 0.0553(6) Uani 1 1 d . . .
H26A H 0.9609 0.2285 1.2257 0.083 Uiso 1 1 calc R . .
H26B H 0.8909 0.2637 1.1282 0.083 Uiso 1 1 calc R . .
H26C H 1.0469 0.2504 1.1622 0.083 Uiso 1 1 calc R . .
C27 C 0.8570(2) 0.20896(7) 0.5323(2) 0.0488(5) Uani 1 1 d . . .
H27 H 0.8368 0.1828 0.5446 0.059 Uiso 1 1 calc R . .
C28 C 0.7490(3) 0.22051(10) 0.3827(3) 0.0802(9) Uani 1 1 d . . .
H28A H 0.7599 0.2049 0.3147 0.120 Uiso 1 1 calc R . .
H28B H 0.7657 0.2462 0.3678 0.120 Uiso 1 1 calc R . .
H28C H 0.6521 0.2179 0.3694 0.120 Uiso 1 1 calc R . .
C29 C 1.0080(3) 0.21073(9) 0.5528(3) 0.0744(8) Uani 1 1 d . . .
H29A H 1.0140 0.1958 0.4804 0.112 Uiso 1 1 calc R . .
H29B H 1.0753 0.2013 0.6464 0.112 Uiso 1 1 calc R . .
H29C H 1.0321 0.2362 0.5446 0.112 Uiso 1 1 calc R . .
C30 C 0.67937(17) 0.04938(5) 0.79621(19) 0.0288(4) Uani 1 1 d . . .
C31 C 0.6696(2) 0.06478(6) 0.9089(2) 0.0444(5) Uani 1 1 d . . .
H31 H 0.6676 0.0907 0.9166 0.053 Uiso 1 1 calc R . .
C32 C 0.6627(3) 0.04281(7) 1.0102(3) 0.0556(6) Uani 1 1 d . . .
H32 H 0.6585 0.0538 1.0878 0.067 Uiso 1 1 calc R . .
C33 C 0.6621(2) 0.00511(6) 0.9986(2) 0.0472(5) Uani 1 1 d . . .
H33 H 0.6563 -0.0099 1.0674 0.057 Uiso 1 1 calc R . .
C34 C 0.6697(2) -0.01046(6) 0.8876(2) 0.0395(5) Uani 1 1 d . . .
H34 H 0.6682 -0.0364 0.8788 0.047 Uiso 1 1 calc R . .
C35 C 0.67944(19) 0.01136(5) 0.78738(19) 0.0332(4) Uani 1 1 d . . .
H35 H 0.6863 0.0001 0.7117 0.040 Uiso 1 1 calc R . .
C36 C 0.73692(19) 0.05499(5) 0.55887(18) 0.0325(4) Uani 1 1 d . . .
C37 C 0.6534(2) 0.02673(6) 0.4716(2) 0.0391(5) Uani 1 1 d . . .
H37 H 0.5665 0.0206 0.4705 0.047 Uiso 1 1 calc R . .
C38 C 0.6934(2) 0.00736(7) 0.3866(2) 0.0523(6) Uani 1 1 d . . .
H38 H 0.6363 -0.0124 0.3303 0.063 Uiso 1 1 calc R . .
C39 C 0.8171(3) 0.01694(9) 0.3842(3) 0.0705(8) Uani 1 1 d . . .
H39 H 0.8461 0.0037 0.3267 0.085 Uiso 1 1 calc R . .
C40 C 0.8982(3) 0.04567(9) 0.4649(3) 0.0698(8) Uani 1 1 d . . .
H40 H 0.9826 0.0524 0.4620 0.084 Uiso 1 1 calc R . .
C41 C 0.8584(2) 0.06496(7) 0.5504(2) 0.0482(6) Uani 1 1 d . . .
H41 H 0.9144 0.0852 0.6039 0.058 Uiso 1 1 calc R . .
HN1 H 0.972(3) 0.1671(7) 0.858(3) 0.066(7) Uiso 1 1 d . . .

loop_
_atom_site_aniso_label
_atom_site_aniso_U_11
_atom_site_aniso_U_22
_atom_site_aniso_U_33
_atom_site_aniso_U_23
_atom_site_aniso_U_13
_atom_site_aniso_U_12
P1 0.0237(2) 0.0266(3) 0.0292(2) 0.00220(19) 0.00662(18) -0.00139(18)
N2 0.0235(7) 0.0278(8) 0.0252(8) 0.0026(6) 0.0077(6) 0.0002(6)
N1 0.0281(7) 0.0233(8) 0.0294(8) 0.0034(6) 0.0102(6) 0.0012(6)
C01 0.0274(8) 0.0274(10) 0.0258(9) 0.0020(7) 0.0114(7) 0.0005(7)
C02 0.0245(8) 0.0264(10) 0.0264(9) 0.0014(7) 0.0074(7) -0.0015(7)
C03 0.0252(8) 0.0278(10) 0.0248(9) 0.0017(7) 0.0112(7) 0.0009(7)
C04 0.0315(9) 0.0294(11) 0.0392(11) 0.0044(8) 0.0057(8) 0.0042(8)
C05 0.0256(8) 0.0279(10) 0.0357(10) 0.0003(8) 0.0067(8) 0.0012(7)
C06 0.0254(8) 0.0219(9) 0.0282(9) -0.0011(7) 0.0063(7) -0.0006(7)
C07 0.0417(10) 0.0236(10) 0.0274(9) -0.0016(7) 0.0103(8) 0.0014(8)
C08 0.0494(12) 0.0330(12) 0.0271(10) -0.0006(8) 0.0018(9) 0.0045(9)
C09 0.0319(10) 0.0406(13) 0.0469(13) -0.0001(10) -0.0046(9) 0.0019(9)
C10 0.0275(9) 0.0432(13) 0.0540(14) 0.0043(10) 0.0106(9) 0.0004(8)
C11 0.0278(9) 0.0304(11) 0.0399(11) 0.0027(8) 0.0113(8) 0.0005(7)
C12 0.0331(10) 0.0662(16) 0.0472(13) 0.0182(11) 0.0212(9) 0.0054(10)
C13 0.0718(17) 0.0668(19) 0.084(2) 0.0157(15) 0.0541(16) -0.0001(14)
C14 0.0662(16) 0.095(2) 0.0427(14) -0.0087(14) 0.0259(13) -0.0227(15)
C15 0.0579(13) 0.0431(13) 0.0343(11) 0.0054(9) 0.0249(10) 0.0070(10)
C16 0.096(2) 0.0611(18) 0.0757(19) 0.0214(14) 0.0578(17) 0.0085(15)
C17 0.099(2) 0.071(2) 0.0615(17) -0.0104(14) 0.0492(16) 0.0107(16)
C18 0.0280(8) 0.0246(10) 0.0328(10) 0.0027(7) 0.0107(7) -0.0010(7)
C19 0.0413(10) 0.0344(12) 0.0354(11) 0.0068(8) 0.0155(9) -0.0017(8)
C20 0.0635(14) 0.0367(13) 0.0485(13) 0.0170(10) 0.0232(11) -0.0003(10)
C21 0.0605(14) 0.0237(12) 0.0645(16) 0.0103(10) 0.0220(12) 0.0028(10)
C22 0.0436(11) 0.0302(11) 0.0498(13) -0.0048(9) 0.0164(10) 0.0007(9)
C23 0.0280(8) 0.0274(10) 0.0365(10) 0.0005(8) 0.0117(8) 0.0000(7)
C24 0.0412(10) 0.0387(12) 0.0343(10) -0.0036(9) 0.0178(9) -0.0050(9)
C25 0.0640(15) 0.087(2) 0.0518(15) -0.0132(13) 0.0358(13) -0.0291(14)
C26 0.0641(14) 0.0560(16) 0.0409(13) -0.0101(11) 0.0215(11) -0.0084(12)
C27 0.0665(14) 0.0455(14) 0.0382(12) 0.0038(10) 0.0283(11) -0.0054(11)
C28 0.0788(18) 0.117(3) 0.0379(14) 0.0033(15) 0.0224(13) 0.0050(18)
C29 0.0752(18) 0.090(2) 0.0664(18) -0.0054(16) 0.0410(15) 0.0114(16)
C30 0.0223(8) 0.0296(10) 0.0308(9) 0.0019(7) 0.0099(7) 0.0006(7)
C31 0.0614(13) 0.0304(12) 0.0519(13) 0.0022(9) 0.0357(11) 0.0075(9)
C32 0.0791(17) 0.0511(15) 0.0556(15) 0.0028(11) 0.0475(14) 0.0071(12)
C33 0.0517(12) 0.0471(14) 0.0479(13) 0.0149(10) 0.0280(11) 0.0016(10)
C34 0.0374(10) 0.0309(11) 0.0391(11) 0.0046(9) 0.0095(9) -0.0024(8)
C35 0.0331(9) 0.0300(11) 0.0293(10) 0.0002(8) 0.0094(8) -0.0012(8)
C36 0.0314(9) 0.0372(11) 0.0228(9) 0.0039(8) 0.0082(7) -0.0006(8)
C37 0.0380(10) 0.0424(12) 0.0305(10) -0.0003(9) 0.0116(8) -0.0036(9)
C38 0.0529(13) 0.0579(16) 0.0343(11) -0.0117(10) 0.0115(10) 0.0000(11)
C39 0.0600(16) 0.111(2) 0.0389(13) -0.0179(15) 0.0229(12) 0.0092(15)
C40 0.0487(13) 0.123(3) 0.0435(14) -0.0169(15) 0.0270(12) -0.0150(15)
C41 0.0403(11) 0.0689(16) 0.0351(11) -0.0043(11) 0.0179(9) -0.0125(10)

loop_
_atom_type_symbol
_atom_type_description
_atom_type_scat_dispersion_real
_atom_type_scat_dispersion_imag
_atom_type_scat_source
C C 0.0033 0.0016 'International Tables Vol C Tables 4.2.6.8 and 6.1.1.4'
H H 0.0000 0.0000 'International Tables Vol C Tables 4.2.6.8 and 6.1.1.4'
N N 0.0061 0.0033 'International Tables Vol C Tables 4.2.6.8 and 6.1.1.4'
P P 0.1023 0.0942 'International Tables Vol C Tables 4.2.6.8 and 6.1.1.4'

loop_
_geom_angle_atom_site_label_1
_geom_angle_atom_site_label_2
_geom_angle_atom_site_label_3
_geom_angle
_geom_angle_site_symmetry_1
_geom_angle_site_symmetry_3
_geom_angle_publ_flag
C02 P1 C36 104.59(8) . . ?
C02 P1 C30 104.30(8) . . ?
C36 P1 C30 105.69(8) . . ?
C03 N2 C06 123.58(15) . . ?
C01 N1 C18 127.01(15) . . ?
C01 N1 HN1 112.5(15) . . ?
C18 N1 HN1 120.3(15) . . ?
N1 C01 C02 120.80(15) . . ?
N1 C01 C04 116.86(16) . . ?
C02 C01 C04 122.34(15) . . ?
C01 C02 C03 121.73(15) . . ?
C01 C02 P1 115.31(12) . . ?
C03 C02 P1 122.92(13) . . ?
N2 C03 C02 119.11(16) . . ?
N2 C03 C05 120.13(15) . . ?
C02 C03 C05 120.76(15) . . ?
C01 C04 H04A 109.5 . . ?
C01 C04 H04B 109.5 . . ?
H04A C04 H04B 109.5 . . ?
C01 C04 H04C 109.5 . . ?
H04A C04 H04C 109.5 . . ?
H04B C04 H04C 109.5 . . ?
C03 C05 H05A 109.5 . . ?
C03 C05 H05B 109.5 . . ?
H05A C05 H05B 109.5 . . ?
C03 C05 H05C 109.5 . . ?
H05A C05 H05C 109.5 . . ?
H05B C05 H05C 109.5 . . ?
C07 C06 C11 121.14(16) . . ?
C07 C06 N2 120.92(16) . . ?
C11 C06 N2 117.64(16) . . ?
C08 C07 C06 117.93(18) . . ?
C08 C07 C15 119.89(18) . . ?
C06 C07 C15 122.18(17) . . ?
C09 C08 C07 121.49(19) . . ?
C09 C08 H08 119.3 . . ?
C07 C08 H08 119.3 . . ?
C08 C09 C10 120.02(18) . . ?
C08 C09 H09 120.0 . . ?
C10 C09 H09 120.0 . . ?
C09 C10 C11 121.0(2) . . ?
C09 C10 H10 119.5 . . ?
C11 C10 H10 119.5 . . ?
C10 C11 C06 118.45(18) . . ?
C10 C11 C12 120.90(18) . . ?
C06 C11 C12 120.62(16) . . ?
C11 C12 C14 110.81(19) . . ?
C11 C12 C13 113.8(2) . . ?
C14 C12 C13 109.7(2) . . ?
C11 C12 H12 107.4 . . ?
C14 C12 H12 107.4 . . ?
C13 C12 H12 107.4 . . ?
C12 C13 H13A 109.5 . . ?
C12 C13 H13B 109.5 . . ?
H13A C13 H13B 109.5 . . ?
C12 C13 H13C 109.5 . . ?
H13A C13 H13C 109.5 . . ?
H13B C13 H13C 109.5 . . ?
C12 C14 H14A 109.5 . . ?
C12 C14 H14B 109.5 . . ?
H14A C14 H14B 109.5 . . ?
C12 C14 H14C 109.5 . . ?
H14A C14 H14C 109.5 . . ?
H14B C14 H14C 109.5 . . ?
C07 C15 C16 112.00(18) . . ?
C07 C15 C17 111.6(2) . . ?
C16 C15 C17 110.8(2) . . ?
C07 C15 H15 107.4 . . ?
C16 C15 H15 107.4 . . ?
C17 C15 H15 107.4 . . ?
C15 C16 H16A 109.5 . . ?
C15 C16 H16B 109.5 . . ?
H16A C16 H16B 109.5 . . ?
C15 C16 H16C 109.5 . . ?
H16A C16 H16C 109.5 . . ?
H16B C16 H16C 109.5 . . ?
C15 C17 H17A 109.5 . . ?
C15 C17 H17B 109.5 . . ?
H17A C17 H17B 109.5 . . ?
C15 C17 H17C 109.5 . . ?
H17A C17 H17C 109.5 . . ?
H17B C17 H17C 109.5 . . ?
C23 C18 C19 122.26(18) . . ?
C23 C18 N1 117.61(16) . . ?
C19 C18 N1 120.01(17) . . ?
C20 C19 C18 117.40(19) . . ?
C20 C19 C27 120.53(19) . . ?
C18 C19 C27 121.94(19) . . ?
C21 C20 C19 121.5(2) . . ?
C21 C20 H20 119.3 . . ?
C19 C20 H20 119.3 . . ?
C20 C21 C22 120.2(2) . . ?
C20 C21 H21 119.9 . . ?
C22 C21 H21 119.9 . . ?
C21 C22 C23 121.1(2) . . ?
C21 C22 H22 119.5 . . ?
C23 C22 H22 119.5 . . ?
C22 C23 C18 117.59(18) . . ?
C22 C23 C24 122.03(18) . . ?
C18 C23 C24 120.37(17) . . ?
C23 C24 C26 114.10(18) . . ?
C23 C24 C25 110.84(17) . . ?
C26 C24 C25 110.51(18) . . ?
C23 C24 H24 107.0 . . ?
C26 C24 H24 107.0 . . ?
C25 C24 H24 107.0 . . ?
C24 C25 H25A 109.5 . . ?
C24 C25 H25B 109.5 . . ?
H25A C25 H25B 109.5 . . ?
C24 C25 H25C 109.5 . . ?
H25A C25 H25C 109.5 . . ?
H25B C25 H25C 109.5 . . ?
C24 C26 H26A 109.5 . . ?
C24 C26 H26B 109.5 . . ?
H26A C26 H26B 109.5 . . ?
C24 C26 H26C 109.5 . . ?
H26A C26 H26C 109.5 . . ?
H26B C26 H26C 109.5 . . ?
C19 C27 C29 109.93(19) . . ?
C19 C27 C28 113.4(2) . . ?
C29 C27 C28 110.4(2) . . ?
C19 C27 H27 107.6 . . ?
C29 C27 H27 107.6 . . ?
C28 C27 H27 107.6 . . ?
C27 C28 H28A 109.5 . . ?
C27 C28 H28B 109.5 . . ?
H28A C28 H28B 109.5 . . ?
C27 C28 H28C 109.5 . . ?
H28A C28 H28C 109.5 . . ?
H28B C28 H28C 109.5 . . ?
C27 C29 H29A 109.5 . . ?
C27 C29 H29B 109.5 . . ?
H29A C29 H29B 109.5 . . ?
C27 C29 H29C 109.5 . . ?
H29A C29 H29C 109.5 . . ?
H29B C29 H29C 109.5 . . ?
C35 C30 C31 117.73(18) . . ?
C35 C30 P1 125.47(14) . . ?
C31 C30 P1 116.56(15) . . ?
C32 C31 C30 121.0(2) . . ?
C32 C31 H31 119.5 . . ?
C30 C31 H31 119.5 . . ?
C33 C32 C31 120.2(2) . . ?
C33 C32 H32 119.9 . . ?
C31 C32 H32 119.9 . . ?
C34 C33 C32 119.6(2) . . ?
C34 C33 H33 120.2 . . ?
C32 C33 H33 120.2 . . ?
C33 C34 C35 120.5(2) . . ?
C33 C34 H34 119.7 . . ?
C35 C34 H34 119.7 . . ?
C34 C35 C30 120.99(18) . . ?
C34 C35 H35 119.5 . . ?
C30 C35 H35 119.5 . . ?
C37 C36 C41 117.48(19) . . ?
C37 C36 P1 120.08(14) . . ?
C41 C36 P1 122.01(16) . . ?
C38 C37 C36 121.81(19) . . ?
C38 C37 H37 119.1 . . ?
C36 C37 H37 119.1 . . ?
C37 C38 C39 119.4(2) . . ?
C37 C38 H38 120.3 . . ?
C39 C38 H38 120.3 . . ?
C40 C39 C38 119.9(2) . . ?
C40 C39 H39 120.1 . . ?
C38 C39 H39 120.1 . . ?
C39 C40 C41 120.7(2) . . ?
C39 C40 H40 119.6 . . ?
C41 C40 H40 119.6 . . ?
C40 C41 C36 120.6(2) . . ?
C40 C41 H41 119.7 . . ?
C36 C41 H41 119.7 . . ?

loop_
_geom_bond_atom_site_label_1
_geom_bond_atom_site_label_2
_geom_bond_distance
_geom_bond_site_symmetry_2
_geom_bond_publ_flag
P1 C02 1.8122(17) . ?
P1 C36 1.833(2) . ?
P1 C30 1.8340(19) . ?
N2 C03 1.306(2) . ?
N2 C06 1.427(2) . ?
N1 C01 1.337(2) . ?
N1 C18 1.431(2) . ?
N1 HN1 0.95(3) . ?
C01 C02 1.403(2) . ?
C01 C04 1.516(2) . ?
C02 C03 1.462(2) . ?
C03 C05 1.503(2) . ?
C04 H04A 0.9800 . ?
C04 H04B 0.9800 . ?
C04 H04C 0.9800 . ?
C05 H05A 0.9800 . ?
C05 H05B 0.9800 . ?
C05 H05C 0.9800 . ?
C06 C07 1.401(3) . ?
C06 C11 1.407(3) . ?
C07 C08 1.397(3) . ?
C07 C15 1.515(3) . ?
C08 C09 1.373(3) . ?
C08 H08 0.9500 . ?
C09 C10 1.381(3) . ?
C09 H09 0.9500 . ?
C10 C11 1.390(3) . ?
C10 H10 0.9500 . ?
C11 C12 1.519(3) . ?
C12 C14 1.528(4) . ?
C12 C13 1.529(3) . ?
C12 H12 1.0000 . ?
C13 H13A 0.9800 . ?
C13 H13B 0.9800 . ?
C13 H13C 0.9800 . ?
C14 H14A 0.9800 . ?
C14 H14B 0.9800 . ?
C14 H14C 0.9800 . ?
C15 C16 1.523(3) . ?
C15 C17 1.536(3) . ?
C15 H15 1.0000 . ?
C16 H16A 0.9800 . ?
C16 H16B 0.9800 . ?
C16 H16C 0.9800 . ?
C17 H17A 0.9800 . ?
C17 H17B 0.9800 . ?
C17 H17C 0.9800 . ?
C18 C23 1.400(3) . ?
C18 C19 1.401(3) . ?
C19 C20 1.394(3) . ?
C19 C27 1.516(3) . ?
C20 C21 1.370(3) . ?
C20 H20 0.9500 . ?
C21 C22 1.384(3) . ?
C21 H21 0.9500 . ?
C22 C23 1.393(3) . ?
C22 H22 0.9500 . ?
C23 C24 1.519(3) . ?
C24 C26 1.521(3) . ?
C24 C25 1.529(3) . ?
C24 H24 1.0000 . ?
C25 H25A 0.9800 . ?
C25 H25B 0.9800 . ?
C25 H25C 0.9800 . ?
C26 H26A 0.9800 . ?
C26 H26B 0.9800 . ?
C26 H26C 0.9800 . ?
C27 C29 1.522(3) . ?
C27 C28 1.526(3) . ?
C27 H27 1.0000 . ?
C28 H28A 0.9800 . ?
C28 H28B 0.9800 . ?
C28 H28C 0.9800 . ?
C29 H29A 0.9800 . ?
C29 H29B 0.9800 . ?
C29 H29C 0.9800 . ?
C30 C35 1.389(3) . ?
C30 C31 1.392(3) . ?
C31 C32 1.387(3) . ?
C31 H31 0.9500 . ?
C32 C33 1.379(3) . ?
C32 H32 0.9500 . ?
C33 C34 1.367(3) . ?
C33 H33 0.9500 . ?
C34 C35 1.388(3) . ?
C34 H34 0.9500 . ?
C35 H35 0.9500 . ?
C36 C37 1.392(3) . ?
C36 C41 1.394(3) . ?
C37 C38 1.381(3) . ?
C37 H37 0.9500 . ?
C38 C39 1.381(4) . ?
C38 H38 0.9500 . ?
C39 C40 1.370(4) . ?
C39 H39 0.9500 . ?
C40 C41 1.382(3) . ?
C40 H40 0.9500 . ?
C41 H41 0.9500 . ?

loop_
_geom_torsion_atom_site_label_1
_geom_torsion_atom_site_label_2
_geom_torsion_atom_site_label_3
_geom_torsion_atom_site_label_4
_geom_torsion
_geom_torsion_site_symmetry_1
_geom_torsion_site_symmetry_2
_geom_torsion_site_symmetry_3
_geom_torsion_site_symmetry_4
_geom_torsion_publ_flag
C18 N1 C01 C02 -178.50(16) . . . . ?
C18 N1 C01 C04 1.7(3) . . . . ?
N1 C01 C02 C03 2.1(3) . . . . ?
C04 C01 C02 C03 -178.12(16) . . . . ?
N1 C01 C02 P1 -175.84(13) . . . . ?
C04 C01 C02 P1 3.9(2) . . . . ?
C36 P1 C02 C01 115.06(14) . . . . ?
C30 P1 C02 C01 -134.16(14) . . . . ?
C36 P1 C02 C03 -62.84(16) . . . . ?
C30 P1 C02 C03 47.94(16) . . . . ?
C06 N2 C03 C02 179.33(16) . . . . ?
C06 N2 C03 C05 -0.7(2) . . . . ?
C01 C02 C03 N2 1.1(3) . . . . ?
P1 C02 C03 N2 178.85(13) . . . . ?
C01 C02 C03 C05 -178.94(16) . . . . ?
P1 C02 C03 C05 -1.2(2) . . . . ?
C03 N2 C06 C07 -78.5(2) . . . . ?
C03 N2 C06 C11 107.6(2) . . . . ?
C11 C06 C07 C08 -0.6(3) . . . . ?
N2 C06 C07 C08 -174.22(17) . . . . ?
C11 C06 C07 C15 178.61(18) . . . . ?
N2 C06 C07 C15 5.0(3) . . . . ?
C06 C07 C08 C09 0.0(3) . . . . ?
C15 C07 C08 C09 -179.24(19) . . . . ?
C07 C08 C09 C10 0.6(3) . . . . ?
C08 C09 C10 C11 -0.5(3) . . . . ?
C09 C10 C11 C06 -0.1(3) . . . . ?
C09 C10 C11 C12 -177.8(2) . . . . ?
C07 C06 C11 C10 0.6(3) . . . . ?
N2 C06 C11 C10 174.45(17) . . . . ?
C07 C06 C11 C12 178.41(18) . . . . ?
N2 C06 C11 C12 -7.8(3) . . . . ?
C10 C11 C12 C14 85.7(2) . . . . ?
C06 C11 C12 C14 -92.0(2) . . . . ?
C10 C11 C12 C13 -38.5(3) . . . . ?
C06 C11 C12 C13 143.7(2) . . . . ?
C08 C07 C15 C16 -58.0(3) . . . . ?
C06 C07 C15 C16 122.7(2) . . . . ?
C08 C07 C15 C17 66.8(3) . . . . ?
C06 C07 C15 C17 -112.4(2) . . . . ?
C01 N1 C18 C23 108.3(2) . . . . ?
C01 N1 C18 C19 -75.5(2) . . . . ?
C23 C18 C19 C20 -2.3(3) . . . . ?
N1 C18 C19 C20 -178.27(17) . . . . ?
C23 C18 C19 C27 173.47(18) . . . . ?
N1 C18 C19 C27 -2.5(3) . . . . ?
C18 C19 C20 C21 1.5(3) . . . . ?
C27 C19 C20 C21 -174.3(2) . . . . ?
C19 C20 C21 C22 -0.3(4) . . . . ?
C20 C21 C22 C23 -0.2(3) . . . . ?
C21 C22 C23 C18 -0.5(3) . . . . ?
C21 C22 C23 C24 -179.17(19) . . . . ?
C19 C18 C23 C22 1.8(3) . . . . ?
N1 C18 C23 C22 177.85(16) . . . . ?
C19 C18 C23 C24 -179.51(17) . . . . ?
N1 C18 C23 C24 -3.4(2) . . . . ?
C22 C23 C24 C26 -26.1(3) . . . . ?
C18 C23 C24 C26 155.28(18) . . . . ?
C22 C23 C24 C25 99.5(2) . . . . ?
C18 C23 C24 C25 -79.2(2) . . . . ?
C20 C19 C27 C29 80.4(3) . . . . ?
C18 C19 C27 C29 -95.2(2) . . . . ?
C20 C19 C27 C28 -43.7(3) . . . . ?
C18 C19 C27 C28 140.7(2) . . . . ?
C02 P1 C30 C35 -130.53(15) . . . . ?
C36 P1 C30 C35 -20.55(17) . . . . ?
C02 P1 C30 C31 55.27(16) . . . . ?
C36 P1 C30 C31 165.25(15) . . . . ?
C35 C30 C31 C32 1.1(3) . . . . ?
P1 C30 C31 C32 175.79(17) . . . . ?
C30 C31 C32 C33 -1.6(4) . . . . ?
C31 C32 C33 C34 0.7(4) . . . . ?
C32 C33 C34 C35 0.6(3) . . . . ?
C33 C34 C35 C30 -1.1(3) . . . . ?
C31 C30 C35 C34 0.2(3) . . . . ?
P1 C30 C35 C34 -173.95(14) . . . . ?
C02 P1 C36 C37 178.11(15) . . . . ?
C30 P1 C36 C37 68.34(17) . . . . ?
C02 P1 C36 C41 -9.66(19) . . . . ?
C30 P1 C36 C41 -119.43(17) . . . . ?
C41 C36 C37 C38 4.4(3) . . . . ?
P1 C36 C37 C38 177.01(17) . . . . ?
C36 C37 C38 C39 -2.2(4) . . . . ?
C37 C38 C39 C40 -0.6(4) . . . . ?
C38 C39 C40 C41 0.8(4) . . . . ?
C39 C40 C41 C36 1.6(4) . . . . ?
C37 C36 C41 C40 -4.1(3) . . . . ?
P1 C36 C41 C40 -176.5(2) . . . . ?

loop_
_cod_related_entry_id
_cod_related_entry_database
_cod_related_entry_code
1 ChemSpider 21198910
